data_1575837
loop_
_publ_author_name
'Xu, Shipan'
'Liu, Wenping'
'Yan, An'
'Du, Xuyang'
'Sun, Yuanhui'
'Tao, Junfei'
'Zhou, Guijiang'
'Chen, Zhao'
'Yang, Xiaolong'

_publ_section_title
;
 Enhancing the reverse intersystem crossing (RISC) rates and efficiencies
 of MR-TADF emitters with a U-shaped molecular structure for
 solution-processed OLEDs.
;
_journal_issue 42
_journal_name_full 'Chemical science'
_journal_page_first 19956
_journal_page_last 19966
_journal_paper_doi 10.1039/d5sc04507j
_journal_volume 16
_journal_year 2025
_chemical_formula_moiety 'C H2 Cl2, C77 H68 B N5, C Cl'
_chemical_formula_sum 'C79 H70 B Cl3 N5'
_chemical_formula_weight 1206.56
_space_group_crystal_system monoclinic
_space_group_IT_number 14
_space_group_name_Hall '-P 2yn'
_space_group_name_H-M_alt 'P 1 21/n 1'
_atom_sites_solution_hydrogens geom
_atom_sites_solution_primary dual
_audit_block_doi 10.5517/ccdc.csd.cc2pdzx0
_audit_creation_date 2024-06-11
_audit_creation_method
;
Olex2 1.5
(compiled 2024.02.16 svn.r378c4104 for OlexSys, GUI svn.r6928)
;
_audit_update_record
;
2025-09-04 deposited with the CCDC.	2025-09-19 downloaded from the CCDC.
;
_cell_angle_alpha 90
_cell_angle_beta 104.7380(10)
_cell_angle_gamma 90
_cell_formula_units_Z 4
_cell_length_a 22.8695(6)
_cell_length_b 9.7003(2)
_cell_length_c 30.5929(9)
_cell_measurement_reflns_used 9910
_cell_measurement_temperature 150.00
_cell_measurement_theta_max 27.20
_cell_measurement_theta_min 2.47
_cell_volume 6563.5(3)
_computing_cell_refinement 'SAINT V8.40B (?, 2016)'
_computing_data_reduction 'SAINT V8.40B (?, 2016)'
_computing_molecular_graphics 'Olex2 1.5 (Dolomanov et al., 2009)'
_computing_publication_material 'Olex2 1.5 (Dolomanov et al., 2009)'
_computing_structure_refinement 'SHELXL 2018/3 (Sheldrick, 2015)'
_computing_structure_solution 'SHELXT  (Sheldrick, 2015)'
_diffrn_ambient_temperature 150.00
_diffrn_measured_fraction_theta_full 0.997
_diffrn_measured_fraction_theta_max 0.996
_diffrn_measurement_device_type 'CCD area detector'
_diffrn_measurement_method 'phi and omega scans'
_diffrn_radiation_monochromator graphite
_diffrn_radiation_type MoK\a
_diffrn_radiation_wavelength 0.71073
_diffrn_reflns_av_R_equivalents 0.0860
_diffrn_reflns_av_unetI/netI 0.0683
_diffrn_reflns_Laue_measured_fraction_full 0.997
_diffrn_reflns_Laue_measured_fraction_max 0.996
_diffrn_reflns_limit_h_max 29
_diffrn_reflns_limit_h_min -29
_diffrn_reflns_limit_k_max 12
_diffrn_reflns_limit_k_min -11
_diffrn_reflns_limit_l_max 38
_diffrn_reflns_limit_l_min -39
_diffrn_reflns_number 79797
_diffrn_reflns_point_group_measured_fraction_full 0.997
_diffrn_reflns_point_group_measured_fraction_max 0.996
_diffrn_reflns_theta_full 25.242
_diffrn_reflns_theta_max 27.497
_diffrn_reflns_theta_min 2.036
_diffrn_source_current 1.4
_diffrn_source_power 0.07
_diffrn_source_voltage 50.0
_exptl_absorpt_coefficient_mu 0.188
_exptl_absorpt_correction_T_max 0.7456
_exptl_absorpt_correction_T_min 0.6741
_exptl_absorpt_correction_type none
_exptl_absorpt_process_details
;
SADABS-2016/2 (Bruker,2016/2) was used for absorption correction.
wR2(int) was 0.0723 before and 0.0634 after correction.
The Ratio of minimum to maximum transmission is 0.9041.
The \l/2 correction factor is Not present.
;
_exptl_crystal_colour yellow
_exptl_crystal_density_diffrn 1.221
_exptl_crystal_description block
_exptl_crystal_F_000 2540
_exptl_crystal_size_max 0.33
_exptl_crystal_size_mid 0.28
_exptl_crystal_size_min 0.25
_refine_diff_density_max 1.646
_refine_diff_density_min -1.038
_refine_diff_density_rms 0.089
_refine_ls_extinction_method none
_refine_ls_goodness_of_fit_ref 1.096
_refine_ls_hydrogen_treatment constr
_refine_ls_matrix_type full
_refine_ls_number_parameters 815
_refine_ls_number_reflns 15010
_refine_ls_number_restraints 109
_refine_ls_restrained_S_all 1.167
_refine_ls_R_factor_all 0.1310
_refine_ls_R_factor_gt 0.0875
_refine_ls_shift/su_max 0.001
_refine_ls_shift/su_mean 0.000
_refine_ls_structure_factor_coef Fsqd
_refine_ls_weighting_details 'w=1/[\s^2^(Fo^2^)+(0.1794P)^2^+0.0991P] where P=(Fo^2^+2Fc^2^)/3'
_refine_ls_weighting_scheme calc
_refine_ls_wR_factor_gt 0.2576
_refine_ls_wR_factor_ref 0.2927
_reflns_Friedel_coverage 0.000
_reflns_number_gt 9117
_reflns_number_total 15010
_reflns_threshold_expression 'I > 2\s(I)'
_cod_data_source_file d5sc04507j2.cif
_cod_data_source_block xsp_63_0m
_cod_depositor_comments 'Adding full bibliography for 1575837--1575838.cif.'
_cod_database_code 1575837
_shelx_shelxl_version_number 2018/3
_shelx_space_group_comment
;
The symmetry employed for this shelxl refinement is uniquely defined
by the following loop, which should always be used as a source of
symmetry information in preference to the above space-group names.
They are only intended as comments.
;
_olex2_refinement_description
;
1. Fixed Uiso
 At 1.2 times of:
  All C(H) groups, All C(H,H) groups
 At 1.5 times of:
  All C(H,H,H) groups
2. Restrained distances
 Cl2-C79 = Cl3-C80
 1.5 with sigma of 0.01
 Cl3-C80 = Cl2-C79
 1.42 with sigma of 0.01
 Cl4-Cl2
 2.6 with sigma of 0.01
 Cl5-Cl3
 2.6 with sigma of 0.01
 Cl6-C1A
 1.771 with sigma of 0.01
 C39-H39 = C33-H33
 0.93 with sigma of 0.001
 H33-H39 = H59-H37
 2 with sigma of 0.01
3. Uiso/Uaniso restraints and constraints
C64 \\sim C66 \\sim C67 \\sim C81: within 2A with sigma of 0.01 and sigma for
terminal atoms of 0.02 within 2A
Cl6 \\sim C1A: within 2A with sigma of 0.04 and sigma for terminal atoms of
0.08 within 2A
C13 \\sim C12 \\sim C11 \\sim C10 \\sim C9 \\sim C14: within 2A with sigma of
0.01 and sigma for terminal atoms of 0.02 within 2A
Uanis(C66) \\sim Ueq, Uanis(C81) \\sim Ueq: with sigma of 0.01 and sigma for
terminal atoms of 0.02
Uanis(Cl4) \\sim Ueq, Uanis(Cl3) \\sim Ueq, Uanis(Cl5) \\sim Ueq, Uanis(Cl2)
\\sim Ueq: with sigma of 0.01 and sigma for terminal atoms of 0.02
Uanis(C80) \\sim Ueq: with sigma of 0.01 and sigma for terminal atoms of 0.02
Uanis(C81) = Uanis(C65) = Uanis(C67) = Uanis(C83) = Uanis(C66) = Uanis(C82)
Uanis(Cl3) = Uanis(Cl4) = Uanis(Cl5) = Uanis(Cl2)
4. Rigid body (RIGU) restrains
 Cl6, C1A
 with sigma for 1-2 distances of 0.004 and sigma for 1-3 distances of 0.004
5. Others
 Sof(Cl2)=Sof(C79)=Sof(H79A)=Sof(H79B)=Sof(C66)=Sof(H66A)=Sof(H66B)=Sof(H66C)=
 Sof(C67)=Sof(H67A)=Sof(H67B)=Sof(H67C)=Sof(C81)=Sof(H81A)=Sof(H81B)=Sof(H81C)=
 Sof(Cl4)=1-FVAR(1)
 Sof(Cl3)=Sof(C80)=Sof(H80A)=Sof(H80B)=Sof(C65)=Sof(H65A)=Sof(H65B)=Sof(H65C)=
 Sof(C82)=Sof(H82A)=Sof(H82B)=Sof(H82C)=Sof(C83)=Sof(H83A)=Sof(H83B)=Sof(H83C)=
 Sof(Cl5)=FVAR(1)
6.a Secondary CH2 refined with riding coordinates:
 C80(H80A,H80B), C79(H79A,H79B)
6.b Aromatic/amide H refined with riding coordinates:
 C1(H1), C2(H2), C3(H3), C4(H4), C5(H5), C10(H10), C11(H11), C12(H12),
 C13(H13), C14(H14), C17(H17), C18(H18), C20(H20), C21(H21), C23(H23), C24(H24),
  C25(H25), C27(H27), C28(H28), C29(H29), C33(H33), C37(H37), C39(H39),
 C40(H40), C42(H42), C51(H51), C53(H53), C59(H59), C60(H60), C62(H62), C71(H71),
  C73(H73)
6.c Idealised Me refined as rotating group:
 C45(H45A,H45B,H45C), C46(H46A,H46B,H46C), C47(H47A,H47B,H47C), C55(H55A,H55B,
 H55C), C56(H56A,H56B,H56C), C57(H57A,H57B,H57C), C65(H65A,H65B,H65C), C66(H66A,
 H66B,H66C), C67(H67A,H67B,H67C), C75(H75A,H75B,H75C), C76(H76A,H76B,H76C),
 C77(H77A,H77B,H77C), C81(H81A,H81B,H81C), C82(H82A,H82B,H82C), C83(H83A,H83B,
 H83C)
;
_olex2_submission_special_instructions 'No special instructions were received'

loop_
_space_group_symop_operation_xyz
'x, y, z'
'-x+1/2, y+1/2, -z+1/2'
'-x, -y, -z'
'x-1/2, -y-1/2, z-1/2'

loop_
_atom_site_label
_atom_site_type_symbol
_atom_site_fract_x
_atom_site_fract_y
_atom_site_fract_z
_atom_site_U_iso_or_equiv
_atom_site_adp_type
_atom_site_occupancy
_atom_site_site_symmetry_order
_atom_site_calc_flag
_atom_site_refinement_flags_posn
_atom_site_refinement_flags_adp
_atom_site_refinement_flags_occupancy
_atom_site_disorder_assembly
_atom_site_disorder_group
Cl3 Cl 0.3650(5) 0.0968(10) 0.2435(4) 0.306(3) Uani 0.537(3) 1 d D U P A 1
C80 C 0.4232(7) 0.0620(18) 0.2361(7) 0.154(6) Uani 0.537(3) 1 d D U P A 1
H80A H 0.415860 0.035971 0.203835 0.185 Uiso 0.537(3) 1 calc R U P A 1
H80B H 0.437070 -0.022542 0.253833 0.185 Uiso 0.537(3) 1 calc R U P A 1
Cl2 Cl 0.5937(6) 0.2604(11) 0.2372(3) 0.306(3) Uani 0.463(3) 1 d D U P A 2
C79 C 0.5832(4) 0.2862(10) 0.2818(3) 0.051(2) Uani 0.463(3) 1 d D . P A 2
H79A H 0.612550 0.356628 0.297357 0.061 Uiso 0.463(3) 1 calc R U P A 2
H79B H 0.591878 0.200258 0.299719 0.061 Uiso 0.463(3) 1 calc R U P A 2
N1 N 0.21502(10) 0.6064(2) 0.60611(8) 0.0212(5) Uani 1 1 d . . . . .
N2 N 0.26919(10) 0.5737(2) 0.46281(8) 0.0213(5) Uani 1 1 d . . . . .
N3 N 0.29186(12) 0.1389(3) 0.48734(9) 0.0310(6) Uani 1 1 d . . . . .
N4 N 0.21090(12) 0.0071(3) 0.50113(9) 0.0329(6) Uani 1 1 d . . . . .
N5 N 0.26497(12) 0.1614(3) 0.55724(9) 0.0307(6) Uani 1 1 d . . . . .
C1 C 0.18249(15) 0.1061(3) 0.60950(11) 0.0331(7) Uani 1 1 d . . . . .
H1 H 0.205240 0.189032 0.615094 0.040 Uiso 1 1 calc R U . . .
C2 C 0.14814(16) 0.0652(4) 0.63895(12) 0.0391(8) Uani 1 1 d . . . . .
H2 H 0.147723 0.119799 0.664652 0.047 Uiso 1 1 calc R U . . .
C3 C 0.11459(15) -0.0555(4) 0.63052(13) 0.0397(8) Uani 1 1 d . . . . .
H3 H 0.091458 -0.084118 0.650652 0.048 Uiso 1 1 calc R U . . .
C4 C 0.11478(15) -0.1339(3) 0.59297(13) 0.0387(8) Uani 1 1 d . . . . .
H4 H 0.091371 -0.215889 0.587208 0.046 Uiso 1 1 calc R U . . .
C5 C 0.14903(14) -0.0939(3) 0.56335(12) 0.0332(7) Uani 1 1 d . . . . .
H5 H 0.148835 -0.147957 0.537420 0.040 Uiso 1 1 calc R U . . .
C6 C 0.18363(14) 0.0264(3) 0.57217(11) 0.0297(7) Uani 1 1 d . . . . .
C7 C 0.22181(14) 0.0673(3) 0.54181(11) 0.0293(7) Uani 1 1 d . . . . .
C8 C 0.24712(14) 0.0463(3) 0.47552(11) 0.0307(7) Uani 1 1 d . . . . .
C9 C 0.23683(15) -0.0160(3) 0.43003(11) 0.0339(7) Uani 1 1 d . U . . .
C10 C 0.19886(16) -0.1305(3) 0.41846(12) 0.0374(7) Uani 1 1 d . U . . .
H10 H 0.180048 -0.169892 0.439851 0.045 Uiso 1 1 calc R U . . .
C11 C 0.18901(17) -0.1859(4) 0.37536(13) 0.0435(9) Uani 1 1 d . U . . .
H11 H 0.162830 -0.262949 0.367270 0.052 Uiso 1 1 calc R U . . .
C12 C 0.21628(18) -0.1316(4) 0.34441(13) 0.0459(9) Uani 1 1 d . U . . .
H12 H 0.209499 -0.172096 0.315264 0.055 Uiso 1 1 calc R U . . .
C13 C 0.25391(18) -0.0176(4) 0.35529(13) 0.0464(9) Uani 1 1 d . U . . .
H13 H 0.272389 0.020572 0.333522 0.056 Uiso 1 1 calc R U . . .
C14 C 0.26439(17) 0.0403(4) 0.39789(12) 0.0405(8) Uani 1 1 d . U . . .
H14 H 0.290225 0.118109 0.405451 0.049 Uiso 1 1 calc R U . . .
C15 C 0.29881(14) 0.1943(3) 0.52866(11) 0.0279(6) Uani 1 1 d . . . . .
C16 C 0.34719(14) 0.2975(3) 0.54346(10) 0.0271(6) Uani 1 1 d . . . . .
C17 C 0.38254(15) 0.3407(3) 0.51492(11) 0.0334(7) Uani 1 1 d . . . . .
H17 H 0.377529 0.298113 0.486236 0.040 Uiso 1 1 calc R U . . .
C18 C 0.42446(15) 0.4440(3) 0.52782(11) 0.0331(7) Uani 1 1 d . . . . .
H18 H 0.448225 0.471084 0.507941 0.040 Uiso 1 1 calc R U . . .
C19 C 0.43296(13) 0.5104(3) 0.56970(10) 0.0271(6) Uani 1 1 d . . . . .
C20 C 0.39949(14) 0.4624(3) 0.59909(10) 0.0279(6) Uani 1 1 d . . . . .
H20 H 0.406111 0.501480 0.628425 0.034 Uiso 1 1 calc R U . . .
C21 C 0.35701(14) 0.3593(3) 0.58611(11) 0.0289(6) Uani 1 1 d . . . . .
H21 H 0.334150 0.329857 0.606338 0.035 Uiso 1 1 calc R U . . .
C22 C 0.47754(13) 0.6248(3) 0.58210(10) 0.0272(6) Uani 1 1 d . . . . .
C23 C 0.53625(14) 0.5929(4) 0.58282(11) 0.0341(7) Uani 1 1 d . . . . .
H23 H 0.544731 0.503269 0.573532 0.041 Uiso 1 1 calc R U . . .
C24 C 0.58422(15) 0.6857(4) 0.59651(12) 0.0406(8) Uani 1 1 d . . . . .
H24 H 0.624109 0.659599 0.596100 0.049 Uiso 1 1 calc R U . . .
C25 C 0.57293(14) 0.8136(4) 0.61042(12) 0.0365(8) Uani 1 1 d . . . . .
H25 H 0.605454 0.876379 0.620572 0.044 Uiso 1 1 calc R U . . .
C26 C 0.51310(13) 0.8551(3) 0.61000(10) 0.0293(7) Uani 1 1 d . . . . .
C27 C 0.50312(15) 0.9888(3) 0.62501(12) 0.0381(8) Uani 1 1 d . . . . .
H27 H 0.536672 1.048289 0.635899 0.046 Uiso 1 1 calc R U . . .
C28 C 0.44700(16) 1.0340(3) 0.62422(12) 0.0382(8) Uani 1 1 d . . . . .
H28 H 0.441246 1.123089 0.635310 0.046 Uiso 1 1 calc R U . . .
C29 C 0.39698(14) 0.9471(3) 0.60672(11) 0.0304(7) Uani 1 1 d . . . . .
H29 H 0.357487 0.979804 0.605665 0.036 Uiso 1 1 calc R U . . .
C30 C 0.40379(12) 0.8159(3) 0.59107(9) 0.0231(6) Uani 1 1 d . . . . .
C31 C 0.46347(13) 0.7624(3) 0.59415(10) 0.0242(6) Uani 1 1 d . . . . .
C32 C 0.34682(12) 0.7408(3) 0.57053(10) 0.0224(6) Uani 1 1 d . . . . .
C33 C 0.30698(12) 0.7128(3) 0.59663(9) 0.0231(6) Uani 1 1 d D . . . .
H33 H 0.315663 0.745327 0.626891 0.028 Uiso 1 1 calc DR U . . .
C34 C 0.25448(12) 0.6379(3) 0.57927(9) 0.0205(5) Uani 1 1 d . . . . .
C35 C 0.24083(12) 0.5842(3) 0.53417(9) 0.0203(5) Uani 1 1 d . . . . .
C36 C 0.28181(12) 0.6226(3) 0.50744(9) 0.0205(5) Uani 1 1 d . . . . .
C37 C 0.33340(12) 0.6994(3) 0.52596(9) 0.0229(6) Uani 1 1 d . . . . .
H37 H 0.359751 0.723805 0.507698 0.028 Uiso 1 1 calc DR U . . .
C38 C 0.21298(13) 0.6565(3) 0.64938(9) 0.0221(6) Uani 1 1 d . . . . .
C39 C 0.24525(13) 0.7590(3) 0.67771(10) 0.0251(6) Uani 1 1 d D . . . .
H39 H 0.276769 0.807997 0.669451 0.030 Uiso 1 1 calc DR U . . .
C40 C 0.23072(13) 0.7876(3) 0.71761(10) 0.0262(6) Uani 1 1 d . . . . .
H40 H 0.253475 0.856281 0.736755 0.031 Uiso 1 1 calc R U . . .
C41 C 0.18441(13) 0.7216(3) 0.73162(10) 0.0243(6) Uani 1 1 d . . . . .
C42 C 0.15128(13) 0.6224(3) 0.70266(9) 0.0231(6) Uani 1 1 d . . . . .
H42 H 0.119053 0.575613 0.710731 0.028 Uiso 1 1 calc R U . . .
C43 C 0.16496(12) 0.5915(3) 0.66235(9) 0.0214(6) Uani 1 1 d . . . . .
C44 C 0.16854(14) 0.7560(3) 0.77617(10) 0.0281(6) Uani 1 1 d . . . . .
C45 C 0.20904(18) 0.8684(3) 0.80223(12) 0.0406(8) Uani 1 1 d . . . . .
H45A H 0.251285 0.838201 0.809037 0.061 Uiso 1 1 calc R U . . .
H45B H 0.197786 0.886957 0.830510 0.061 Uiso 1 1 calc R U . . .
H45C H 0.204161 0.952602 0.783952 0.061 Uiso 1 1 calc R U . . .
C46 C 0.10214(17) 0.8057(4) 0.76593(13) 0.0444(9) Uani 1 1 d . . . . .
H46A H 0.096670 0.885064 0.745487 0.067 Uiso 1 1 calc R U . . .
H46B H 0.092513 0.832497 0.794189 0.067 Uiso 1 1 calc R U . . .
H46C H 0.075178 0.730875 0.751636 0.067 Uiso 1 1 calc R U . . .
C47 C 0.17570(18) 0.6249(3) 0.80526(11) 0.0393(8) Uani 1 1 d . . . . .
H47A H 0.146586 0.555327 0.789924 0.059 Uiso 1 1 calc R U . . .
H47B H 0.168236 0.646927 0.834635 0.059 Uiso 1 1 calc R U . . .
H47C H 0.216853 0.588949 0.809777 0.059 Uiso 1 1 calc R U . . .
C48 C 0.13496(13) 0.5019(3) 0.62523(9) 0.0216(6) Uani 1 1 d . . . . .
C49 C 0.16666(12) 0.5158(3) 0.59188(9) 0.0198(5) Uani 1 1 d . . . . .
C50 C 0.14955(12) 0.4499(3) 0.54984(9) 0.0213(6) Uani 1 1 d . . . . .
C51 C 0.09680(13) 0.3693(3) 0.54334(10) 0.0224(6) Uani 1 1 d . . . . .
H51 H 0.083435 0.321347 0.515499 0.027 Uiso 1 1 calc R U . . .
C52 C 0.06281(12) 0.3551(3) 0.57515(10) 0.0216(6) Uani 1 1 d . . . . .
C53 C 0.08302(13) 0.4218(3) 0.61683(10) 0.0223(6) Uani 1 1 d . . . . .
H53 H 0.061257 0.412344 0.639288 0.027 Uiso 1 1 calc R U . . .
C54 C 0.00188(13) 0.2783(3) 0.56222(10) 0.0244(6) Uani 1 1 d . . . . .
C55 C -0.02323(16) 0.2524(4) 0.60309(12) 0.0384(8) Uani 1 1 d . . . . .
H55A H 0.007228 0.204668 0.626557 0.058 Uiso 1 1 calc R U . . .
H55B H -0.059637 0.195186 0.594076 0.058 Uiso 1 1 calc R U . . .
H55C H -0.033416 0.340600 0.614912 0.058 Uiso 1 1 calc R U . . .
C56 C -0.04334(14) 0.3672(3) 0.52805(13) 0.0367(8) Uani 1 1 d . . . . .
H56A H -0.047484 0.457125 0.541560 0.055 Uiso 1 1 calc R U . . .
H56B H -0.082731 0.321023 0.519866 0.055 Uiso 1 1 calc R U . . .
H56C H -0.028667 0.380273 0.500895 0.055 Uiso 1 1 calc R U . . .
C57 C 0.00769(14) 0.1399(3) 0.53936(11) 0.0298(7) Uani 1 1 d . . . . .
H57A H 0.019935 0.156309 0.511342 0.045 Uiso 1 1 calc R U . . .
H57B H -0.031345 0.092104 0.532371 0.045 Uiso 1 1 calc R U . . .
H57C H 0.038191 0.082886 0.559760 0.045 Uiso 1 1 calc R U . . .
C58 C 0.29849(13) 0.6002(3) 0.42759(10) 0.0234(6) Uani 1 1 d . . . . .
C59 C 0.34375(14) 0.6922(3) 0.42356(10) 0.0304(7) Uani 1 1 d . . . . .
H59 H 0.362083 0.751618 0.447881 0.037 Uiso 1 1 calc DR U . . .
C60 C 0.36134(15) 0.6955(3) 0.38384(11) 0.0351(7) Uani 1 1 d . . . . .
H60 H 0.392815 0.757120 0.381766 0.042 Uiso 1 1 calc R U . . .
C61 C 0.33571(15) 0.6139(3) 0.34646(11) 0.0323(7) Uani 1 1 d . . . . .
C62 C 0.28873(14) 0.5273(3) 0.34990(10) 0.0279(6) Uani 1 1 d . . . . .
H62 H 0.269029 0.472313 0.324779 0.033 Uiso 1 1 calc R U . . .
C63 C 0.27025(13) 0.5204(3) 0.38973(10) 0.0242(6) Uani 1 1 d . . . . .
C64 C 0.35657(17) 0.6243(4) 0.30277(12) 0.0408(8) Uani 1 1 d . U . . .
C65 C 0.3298(4) 0.5213(9) 0.2691(3) 0.0561(10) Uani 0.537(3) 1 d . . P A 1
H65A H 0.341785 0.539803 0.241086 0.084 Uiso 0.537(3) 1 calc R U P A 1
H65B H 0.285675 0.525261 0.263121 0.084 Uiso 0.537(3) 1 calc R U P A 1
H65C H 0.343978 0.429507 0.280373 0.084 Uiso 0.537(3) 1 calc R U P A 1
C66 C 0.4171(5) 0.6847(11) 0.3079(3) 0.0561(10) Uani 0.463(3) 1 d . U P A 2
H66A H 0.445520 0.643005 0.333966 0.084 Uiso 0.463(3) 1 calc R U P A 2
H66B H 0.415198 0.784365 0.312488 0.084 Uiso 0.463(3) 1 calc R U P A 2
H66C H 0.430689 0.666752 0.280502 0.084 Uiso 0.463(3) 1 calc R U P A 2
C67 C 0.3075(5) 0.6912(11) 0.2658(3) 0.0561(10) Uani 0.463(3) 1 d . U P A 2
H67A H 0.319878 0.691282 0.237437 0.084 Uiso 0.463(3) 1 calc R U P A 2
H67B H 0.301111 0.786219 0.274441 0.084 Uiso 0.463(3) 1 calc R U P A 2
H67C H 0.269750 0.639042 0.261797 0.084 Uiso 0.463(3) 1 calc R U P A 2
C68 C 0.22114(13) 0.4468(3) 0.40089(10) 0.0236(6) Uani 1 1 d . . . . .
C69 C 0.22185(12) 0.4815(3) 0.44532(9) 0.0218(6) Uani 1 1 d . . . . .
C70 C 0.18077(12) 0.4317(3) 0.46814(10) 0.0217(6) Uani 1 1 d . . . . .
C71 C 0.13641(13) 0.3443(3) 0.44186(10) 0.0243(6) Uani 1 1 d . . . . .
H71 H 0.107508 0.305858 0.455835 0.029 Uiso 1 1 calc R U . . .
C72 C 0.13166(13) 0.3098(3) 0.39677(10) 0.0250(6) Uani 1 1 d . . . . .
C73 C 0.17572(13) 0.3608(3) 0.37647(10) 0.0248(6) Uani 1 1 d . . . . .
H73 H 0.174611 0.336651 0.346177 0.030 Uiso 1 1 calc R U . . .
C74 C 0.07707(14) 0.2259(3) 0.37040(10) 0.0277(6) Uani 1 1 d . . . . .
C75 C 0.06212(17) 0.1096(4) 0.39961(13) 0.0433(9) Uani 1 1 d . . . . .
H75A H 0.098899 0.057129 0.413098 0.065 Uiso 1 1 calc R U . . .
H75B H 0.031899 0.048286 0.380803 0.065 Uiso 1 1 calc R U . . .
H75C H 0.045991 0.149015 0.423640 0.065 Uiso 1 1 calc R U . . .
C76 C 0.02248(16) 0.3218(4) 0.35729(14) 0.0452(9) Uani 1 1 d . . . . .
H76A H 0.013272 0.358068 0.384691 0.068 Uiso 1 1 calc R U . . .
H76B H -0.012480 0.270550 0.339548 0.068 Uiso 1 1 calc R U . . .
H76C H 0.031602 0.398461 0.339221 0.068 Uiso 1 1 calc R U . . .
C77 C 0.08868(19) 0.1602(5) 0.32806(14) 0.0577(12) Uani 1 1 d . . . . .
H77A H 0.093273 0.232612 0.306854 0.087 Uiso 1 1 calc R U . . .
H77B H 0.054490 0.100800 0.313743 0.087 Uiso 1 1 calc R U . . .
H77C H 0.125723 0.104882 0.336386 0.087 Uiso 1 1 calc R U . . .
C81 C 0.3610(5) 0.4691(11) 0.2845(3) 0.0561(10) Uani 0.463(3) 1 d . U P A 2
H81A H 0.321241 0.424994 0.278511 0.084 Uiso 0.463(3) 1 calc R U P A 2
H81B H 0.390165 0.416049 0.307287 0.084 Uiso 0.463(3) 1 calc R U P A 2
H81C H 0.374391 0.472437 0.256468 0.084 Uiso 0.463(3) 1 calc R U P A 2
C82 C 0.4280(4) 0.6225(10) 0.3152(3) 0.0561(10) Uani 0.537(3) 1 d . . P A 1
H82A H 0.442709 0.533938 0.329076 0.084 Uiso 0.537(3) 1 calc R U P A 1
H82B H 0.443710 0.697345 0.336433 0.084 Uiso 0.537(3) 1 calc R U P A 1
H82C H 0.441866 0.635254 0.287636 0.084 Uiso 0.537(3) 1 calc R U P A 1
C83 C 0.3377(4) 0.7726(9) 0.2823(3) 0.0561(10) Uani 0.537(3) 1 d . . P A 1
H83A H 0.346567 0.780116 0.252678 0.084 Uiso 0.537(3) 1 calc R U P A 1
H83B H 0.360539 0.842939 0.302638 0.084 Uiso 0.537(3) 1 calc R U P A 1
H83C H 0.294325 0.786497 0.278880 0.084 Uiso 0.537(3) 1 calc R U P A 1
B1 B 0.18834(14) 0.4841(3) 0.51680(11) 0.0209(6) Uani 1 1 d . . . . .
Cl4 Cl 0.5183(6) 0.3359(11) 0.2819(4) 0.306(3) Uani 0.463(3) 1 d D U P A 2
Cl5 Cl 0.4763(5) 0.1614(10) 0.2461(4) 0.306(3) Uani 0.537(3) 1 d D U P A 1
Cl6 Cl 0.51888(7) 1.13594(15) 0.51783(5) 0.0861(4) Uani 1 1 d D . . B -1
C1A C 0.4476(3) 1.0064(6) 0.4961(2) 0.122(3) Uani 1 1 d D . . B -1

loop_
_atom_site_aniso_label
_atom_site_aniso_U_11
_atom_site_aniso_U_22
_atom_site_aniso_U_33
_atom_site_aniso_U_23
_atom_site_aniso_U_13
_atom_site_aniso_U_12
Cl3 0.355(6) 0.254(4) 0.275(5) 0.020(4) 0.020(5) -0.030(5)
C80 0.167(10) 0.141(9) 0.176(10) -0.043(8) 0.080(8) -0.042(8)
Cl2 0.355(6) 0.254(4) 0.275(5) 0.020(4) 0.020(5) -0.030(5)
C79 0.052(5) 0.064(5) 0.029(4) 0.007(4) -0.002(4) 0.002(4)
N1 0.0209(11) 0.0258(11) 0.0183(12) -0.0036(9) 0.0074(9) -0.0017(9)
N2 0.0216(11) 0.0271(11) 0.0166(12) 0.0002(9) 0.0075(9) -0.0024(9)
N3 0.0362(15) 0.0309(13) 0.0277(14) -0.0044(10) 0.0114(12) 0.0024(11)
N4 0.0372(15) 0.0318(13) 0.0302(15) -0.0050(11) 0.0093(12) 0.0007(11)
N5 0.0329(14) 0.0304(13) 0.0298(15) -0.0003(10) 0.0101(12) 0.0007(11)
C1 0.0319(16) 0.0367(16) 0.0305(18) 0.0034(13) 0.0075(14) -0.0001(13)
C2 0.0388(19) 0.0484(19) 0.0314(19) 0.0060(14) 0.0115(15) 0.0036(15)
C3 0.0311(17) 0.0484(19) 0.040(2) 0.0171(16) 0.0093(15) 0.0027(15)
C4 0.0335(18) 0.0325(16) 0.048(2) 0.0134(15) 0.0061(16) -0.0001(13)
C5 0.0320(16) 0.0283(15) 0.0371(19) 0.0021(13) 0.0046(14) 0.0003(13)
C6 0.0288(16) 0.0295(15) 0.0307(17) 0.0046(12) 0.0076(13) 0.0013(12)
C7 0.0315(16) 0.0243(14) 0.0317(17) 0.0011(12) 0.0074(13) 0.0034(12)
C8 0.0335(16) 0.0289(15) 0.0304(17) -0.0010(12) 0.0095(14) 0.0072(13)
C9 0.0372(17) 0.0332(15) 0.0291(17) -0.0056(12) 0.0042(14) 0.0068(13)
C10 0.0375(18) 0.0337(16) 0.0391(19) -0.0037(13) 0.0063(15) 0.0076(13)
C11 0.0428(19) 0.0408(18) 0.040(2) -0.0124(15) -0.0019(16) 0.0092(15)
C12 0.053(2) 0.053(2) 0.0298(19) -0.0112(15) 0.0066(16) 0.0111(17)
C13 0.050(2) 0.057(2) 0.0341(19) -0.0056(16) 0.0142(17) 0.0056(17)
C14 0.0445(19) 0.0434(18) 0.0349(19) -0.0072(14) 0.0125(15) -0.0016(15)
C15 0.0313(16) 0.0243(14) 0.0299(17) 0.0011(11) 0.0112(13) 0.0055(12)
C16 0.0292(15) 0.0266(14) 0.0270(16) -0.0004(11) 0.0095(13) 0.0047(12)
C17 0.0383(18) 0.0367(16) 0.0295(17) -0.0090(13) 0.0165(14) -0.0010(14)
C18 0.0363(17) 0.0403(17) 0.0289(17) -0.0028(13) 0.0196(14) 0.0014(14)
C19 0.0280(15) 0.0263(14) 0.0278(16) 0.0012(11) 0.0089(13) 0.0035(11)
C20 0.0328(16) 0.0300(14) 0.0224(16) 0.0016(11) 0.0097(13) 0.0040(12)
C21 0.0348(16) 0.0279(14) 0.0262(16) 0.0028(11) 0.0118(13) -0.0001(12)
C22 0.0254(15) 0.0372(16) 0.0206(15) 0.0019(12) 0.0090(12) 0.0010(12)
C23 0.0285(16) 0.0450(18) 0.0308(18) 0.0009(14) 0.0110(14) 0.0058(13)
C24 0.0209(15) 0.066(2) 0.036(2) 0.0081(17) 0.0101(14) 0.0019(15)
C25 0.0220(15) 0.055(2) 0.0329(18) 0.0042(15) 0.0066(13) -0.0070(14)
C26 0.0216(14) 0.0432(17) 0.0241(16) 0.0017(13) 0.0075(12) -0.0087(12)
C27 0.0333(17) 0.0406(18) 0.040(2) -0.0057(14) 0.0085(15) -0.0158(14)
C28 0.0391(19) 0.0329(16) 0.043(2) -0.0089(14) 0.0120(16) -0.0098(14)
C29 0.0254(15) 0.0330(15) 0.0332(18) -0.0044(13) 0.0082(13) -0.0032(12)
C30 0.0202(13) 0.0311(14) 0.0191(14) -0.0007(11) 0.0068(11) -0.0040(11)
C31 0.0209(13) 0.0347(15) 0.0186(14) 0.0010(11) 0.0080(11) -0.0027(11)
C32 0.0193(13) 0.0256(13) 0.0230(15) -0.0021(11) 0.0065(11) -0.0010(10)
C33 0.0223(14) 0.0289(14) 0.0193(14) -0.0050(11) 0.0074(11) 0.0000(11)
C34 0.0188(13) 0.0241(13) 0.0205(14) 0.0013(10) 0.0086(11) 0.0031(10)
C35 0.0206(13) 0.0241(13) 0.0177(14) 0.0000(10) 0.0075(11) 0.0018(10)
C36 0.0204(13) 0.0235(13) 0.0190(14) 0.0008(10) 0.0076(11) 0.0018(10)
C37 0.0207(13) 0.0293(14) 0.0215(15) 0.0031(11) 0.0104(11) -0.0002(11)
C38 0.0248(14) 0.0253(13) 0.0174(14) 0.0012(10) 0.0078(11) 0.0018(11)
C39 0.0255(14) 0.0287(14) 0.0234(15) -0.0027(11) 0.0103(12) -0.0036(11)
C40 0.0293(15) 0.0278(14) 0.0220(15) -0.0049(11) 0.0075(12) -0.0041(11)
C41 0.0265(14) 0.0261(14) 0.0217(15) -0.0009(11) 0.0089(12) 0.0003(11)
C42 0.0259(14) 0.0261(13) 0.0198(15) -0.0004(10) 0.0104(12) -0.0020(11)
C43 0.0234(14) 0.0217(12) 0.0201(14) -0.0002(10) 0.0072(11) -0.0006(10)
C44 0.0349(16) 0.0323(15) 0.0196(15) -0.0056(11) 0.0116(13) -0.0060(12)
C45 0.061(2) 0.0398(18) 0.0266(18) -0.0113(13) 0.0206(17) -0.0170(16)
C46 0.045(2) 0.058(2) 0.034(2) -0.0117(16) 0.0174(16) 0.0071(17)
C47 0.057(2) 0.0405(18) 0.0232(17) -0.0015(13) 0.0162(16) -0.0102(16)
C48 0.0255(14) 0.0229(13) 0.0179(14) 0.0003(10) 0.0082(11) 0.0011(10)
C49 0.0195(13) 0.0211(12) 0.0200(14) 0.0005(10) 0.0071(11) 0.0004(10)
C50 0.0208(13) 0.0247(13) 0.0194(14) -0.0016(10) 0.0070(11) 0.0009(10)
C51 0.0254(14) 0.0256(13) 0.0177(14) -0.0010(10) 0.0080(11) 0.0007(11)
C52 0.0211(13) 0.0213(12) 0.0237(15) -0.0002(10) 0.0079(11) 0.0001(10)
C53 0.0249(14) 0.0238(13) 0.0213(15) 0.0025(10) 0.0118(11) 0.0017(11)
C54 0.0236(14) 0.0246(13) 0.0284(16) -0.0008(11) 0.0130(12) -0.0042(11)
C55 0.0375(18) 0.0445(18) 0.039(2) -0.0106(15) 0.0214(16) -0.0181(15)
C56 0.0253(16) 0.0315(16) 0.051(2) 0.0012(14) 0.0055(15) -0.0009(13)
C57 0.0306(16) 0.0284(15) 0.0319(17) -0.0047(12) 0.0104(13) -0.0046(12)
C58 0.0251(14) 0.0299(14) 0.0179(14) 0.0026(11) 0.0104(11) 0.0031(11)
C59 0.0302(16) 0.0399(16) 0.0235(16) -0.0036(12) 0.0111(13) -0.0074(13)
C60 0.0343(17) 0.0458(18) 0.0292(18) -0.0001(14) 0.0156(14) -0.0131(14)
C61 0.0335(17) 0.0414(17) 0.0259(17) 0.0003(13) 0.0150(14) -0.0003(13)
C62 0.0314(16) 0.0335(15) 0.0221(16) -0.0032(12) 0.0132(13) -0.0009(12)
C63 0.0240(14) 0.0270(14) 0.0231(15) 0.0008(11) 0.0091(12) 0.0007(11)
C64 0.0431(19) 0.057(2) 0.0285(18) -0.0013(15) 0.0213(15) -0.0107(16)
C65 0.067(2) 0.079(3) 0.0347(19) -0.0026(18) 0.0344(18) -0.008(2)
C66 0.067(2) 0.079(3) 0.0347(19) -0.0026(18) 0.0344(18) -0.008(2)
C67 0.067(2) 0.079(3) 0.0347(19) -0.0026(18) 0.0344(18) -0.008(2)
C68 0.0268(14) 0.0257(13) 0.0212(15) 0.0009(11) 0.0113(12) 0.0026(11)
C69 0.0207(13) 0.0252(13) 0.0198(14) -0.0004(10) 0.0059(11) 0.0019(10)
C70 0.0203(13) 0.0254(13) 0.0213(15) -0.0029(10) 0.0085(11) 0.0009(10)
C71 0.0225(14) 0.0293(14) 0.0239(15) -0.0037(11) 0.0109(12) -0.0017(11)
C72 0.0247(14) 0.0269(14) 0.0242(15) -0.0043(11) 0.0079(12) -0.0001(11)
C73 0.0285(15) 0.0303(14) 0.0174(14) -0.0033(11) 0.0089(12) -0.0013(12)
C74 0.0276(15) 0.0320(15) 0.0246(16) -0.0082(12) 0.0085(12) -0.0033(12)
C75 0.043(2) 0.0395(18) 0.044(2) 0.0012(15) 0.0060(17) -0.0148(15)
C76 0.0357(18) 0.0406(19) 0.051(2) -0.0014(16) -0.0050(17) 0.0006(15)
C77 0.052(2) 0.079(3) 0.050(2) -0.039(2) 0.028(2) -0.028(2)
C81 0.067(2) 0.079(3) 0.0347(19) -0.0026(18) 0.0344(18) -0.008(2)
C82 0.067(2) 0.079(3) 0.0347(19) -0.0026(18) 0.0344(18) -0.008(2)
C83 0.067(2) 0.079(3) 0.0347(19) -0.0026(18) 0.0344(18) -0.008(2)
B1 0.0215(15) 0.0229(14) 0.0185(16) -0.0001(11) 0.0056(12) 0.0022(12)
Cl4 0.355(6) 0.254(4) 0.275(5) 0.020(4) 0.020(5) -0.030(5)
Cl5 0.355(6) 0.254(4) 0.275(5) 0.020(4) 0.020(5) -0.030(5)
Cl6 0.0914(10) 0.0896(9) 0.0836(10) 0.0030(7) 0.0339(8) -0.0138(8)
C1A 0.170(7) 0.120(5) 0.114(5) 0.090(4) 0.109(5) 0.099(5)

loop_
_atom_type_symbol
_atom_type_description
_atom_type_scat_dispersion_real
_atom_type_scat_dispersion_imag
_atom_type_scat_source
C C 0.0033 0.0016 'International Tables Vol C Tables 4.2.6.8 and 6.1.1.4'
H H 0.0000 0.0000 'International Tables Vol C Tables 4.2.6.8 and 6.1.1.4'
B B 0.0013 0.0007 'International Tables Vol C Tables 4.2.6.8 and 6.1.1.4'
Cl Cl 0.1484 0.1585 'International Tables Vol C Tables 4.2.6.8 and 6.1.1.4'
N N 0.0061 0.0033 'International Tables Vol C Tables 4.2.6.8 and 6.1.1.4'

loop_
_geom_angle_atom_site_label_1
_geom_angle_atom_site_label_2
_geom_angle_atom_site_label_3
_geom_angle
_geom_angle_site_symmetry_1
_geom_angle_site_symmetry_3
_geom_angle_publ_flag
Cl3 C80 H80A 106.7 . . ?
Cl3 C80 H80B 106.7 . . ?
Cl3 C80 Cl5 122.7(12) . . ?
H80A C80 H80B 106.6 . . ?
Cl5 C80 H80A 106.7 . . ?
Cl5 C80 H80B 106.7 . . ?
Cl2 C79 H79A 108.3 . . ?
Cl2 C79 H79B 108.3 . . ?
Cl2 C79 Cl4 115.8(7) . . ?
H79A C79 H79B 107.4 . . ?
Cl4 C79 H79A 108.3 . . ?
Cl4 C79 H79B 108.3 . . ?
C34 N1 C38 130.5(2) . . ?
C49 N1 C34 122.3(2) . . ?
C49 N1 C38 107.2(2) . . ?
C36 N2 C58 130.7(2) . . ?
C69 N2 C36 122.3(2) . . ?
C69 N2 C58 107.0(2) . . ?
C8 N3 C15 114.9(3) . . ?
C8 N4 C7 115.2(3) . . ?
C7 N5 C15 115.3(3) . . ?
C2 C1 H1 119.8 . . ?
C6 C1 H1 119.8 . . ?
C6 C1 C2 120.4(3) . . ?
C1 C2 H2 120.2 . . ?
C3 C2 C1 119.7(3) . . ?
C3 C2 H2 120.2 . . ?
C2 C3 H3 119.9 . . ?
C4 C3 C2 120.1(3) . . ?
C4 C3 H3 119.9 . . ?
C3 C4 H4 119.7 . . ?
C3 C4 C5 120.6(3) . . ?
C5 C4 H4 119.7 . . ?
C4 C5 H5 120.3 . . ?
C4 C5 C6 119.4(3) . . ?
C6 C5 H5 120.3 . . ?
C1 C6 C5 119.8(3) . . ?
C1 C6 C7 120.3(3) . . ?
C5 C6 C7 119.9(3) . . ?
N4 C7 N5 124.8(3) . . ?
N4 C7 C6 117.7(3) . . ?
N5 C7 C6 117.4(3) . . ?
N3 C8 C9 117.1(3) . . ?
N4 C8 N3 125.3(3) . . ?
N4 C8 C9 117.6(3) . . ?
C10 C9 C8 120.1(3) . . ?
C10 C9 C14 119.4(3) . . ?
C14 C9 C8 120.4(3) . . ?
C9 C10 H10 120.4 . . ?
C11 C10 C9 119.2(3) . . ?
C11 C10 H10 120.4 . . ?
C10 C11 H11 119.4 . . ?
C12 C11 C10 121.1(4) . . ?
C12 C11 H11 119.4 . . ?
C11 C12 H12 119.8 . . ?
C11 C12 C13 120.4(3) . . ?
C13 C12 H12 119.8 . . ?
C12 C13 H13 120.1 . . ?
C14 C13 C12 119.9(4) . . ?
C14 C13 H13 120.1 . . ?
C9 C14 H14 120.0 . . ?
C13 C14 C9 120.0(3) . . ?
C13 C14 H14 120.0 . . ?
N3 C15 N5 124.5(3) . . ?
N3 C15 C16 117.4(3) . . ?
N5 C15 C16 118.2(3) . . ?
C17 C16 C15 121.3(3) . . ?
C17 C16 C21 118.2(3) . . ?
C21 C16 C15 120.4(3) . . ?
C16 C17 H17 119.6 . . ?
C18 C17 C16 120.8(3) . . ?
C18 C17 H17 119.6 . . ?
C17 C18 H18 119.3 . . ?
C17 C18 C19 121.5(3) . . ?
C19 C18 H18 119.3 . . ?
C18 C19 C22 120.1(3) . . ?
C20 C19 C18 117.6(3) . . ?
C20 C19 C22 122.3(3) . . ?
C19 C20 H20 119.5 . . ?
C21 C20 C19 121.0(3) . . ?
C21 C20 H20 119.5 . . ?
C16 C21 H21 119.6 . . ?
C20 C21 C16 120.8(3) . . ?
C20 C21 H21 119.6 . . ?
C23 C22 C19 116.1(3) . . ?
C23 C22 C31 119.0(3) . . ?
C31 C22 C19 124.9(3) . . ?
C22 C23 H23 118.3 . . ?
C22 C23 C24 123.3(3) . . ?
C24 C23 H23 118.3 . . ?
C23 C24 H24 120.5 . . ?
C25 C24 C23 119.0(3) . . ?
C25 C24 H24 120.5 . . ?
C24 C25 H25 119.5 . . ?
C24 C25 C26 121.0(3) . . ?
C26 C25 H25 119.5 . . ?
C25 C26 C31 120.2(3) . . ?
C27 C26 C25 119.4(3) . . ?
C27 C26 C31 120.4(3) . . ?
C26 C27 H27 119.2 . . ?
C28 C27 C26 121.5(3) . . ?
C28 C27 H27 119.2 . . ?
C27 C28 H28 120.4 . . ?
C27 C28 C29 119.2(3) . . ?
C29 C28 H28 120.4 . . ?
C28 C29 H29 119.0 . . ?
C30 C29 C28 121.9(3) . . ?
C30 C29 H29 119.0 . . ?
C29 C30 C31 119.8(3) . . ?
C29 C30 C32 115.7(2) . . ?
C31 C30 C32 124.4(2) . . ?
C26 C31 C22 117.3(3) . . ?
C26 C31 C30 116.9(3) . . ?
C30 C31 C22 125.9(3) . . ?
C33 C32 C30 119.2(2) . . ?
C37 C32 C30 120.8(2) . . ?
C37 C32 C33 120.0(3) . . ?
C32 C33 H33 119.5 . . ?
C32 C33 C34 121.0(3) . . ?
C34 C33 H33 119.5 . . ?
N1 C34 C35 118.0(2) . . ?
C33 C34 N1 120.9(2) . . ?
C33 C34 C35 120.9(2) . . ?
C34 C35 C36 116.0(2) . . ?
C34 C35 B1 121.6(2) . . ?
C36 C35 B1 122.2(2) . . ?
N2 C36 C35 117.5(2) . . ?
C37 C36 N2 121.4(2) . . ?
C37 C36 C35 121.0(2) . . ?
C32 C37 C36 120.8(2) . . ?
C32 C37 H37 119.6 . . ?
C36 C37 H37 119.6 . . ?
C39 C38 N1 133.0(2) . . ?
C39 C38 C43 118.0(2) . . ?
C43 C38 N1 108.8(2) . . ?
C38 C39 H39 120.5 . . ?
C40 C39 C38 119.1(3) . . ?
C40 C39 H39 120.5 . . ?
C39 C40 H40 118.2 . . ?
C39 C40 C41 123.7(3) . . ?
C41 C40 H40 118.2 . . ?
C40 C41 C44 122.9(3) . . ?
C42 C41 C40 117.0(3) . . ?
C42 C41 C44 120.1(2) . . ?
C41 C42 H42 119.8 . . ?
C43 C42 C41 120.5(3) . . ?
C43 C42 H42 119.8 . . ?
C38 C43 C48 107.1(2) . . ?
C42 C43 C38 121.7(3) . . ?
C42 C43 C48 131.1(2) . . ?
C41 C44 C46 109.3(3) . . ?
C41 C44 C47 108.7(2) . . ?
C45 C44 C41 111.8(2) . . ?
C45 C44 C46 108.6(3) . . ?
C45 C44 C47 109.2(3) . . ?
C47 C44 C46 109.2(3) . . ?
C44 C45 H45A 109.5 . . ?
C44 C45 H45B 109.5 . . ?
C44 C45 H45C 109.5 . . ?
H45A C45 H45B 109.5 . . ?
H45A C45 H45C 109.5 . . ?
H45B C45 H45C 109.5 . . ?
C44 C46 H46A 109.5 . . ?
C44 C46 H46B 109.5 . . ?
C44 C46 H46C 109.5 . . ?
H46A C46 H46B 109.5 . . ?
H46A C46 H46C 109.5 . . ?
H46B C46 H46C 109.5 . . ?
C44 C47 H47A 109.5 . . ?
C44 C47 H47B 109.5 . . ?
C44 C47 H47C 109.5 . . ?
H47A C47 H47B 109.5 . . ?
H47A C47 H47C 109.5 . . ?
H47B C47 H47C 109.5 . . ?
C49 C48 C43 106.4(2) . . ?
C53 C48 C43 133.6(2) . . ?
C53 C48 C49 119.7(2) . . ?
N1 C49 C48 110.5(2) . . ?
N1 C49 C50 126.1(2) . . ?
C50 C49 C48 123.4(2) . . ?
C49 C50 C51 114.4(2) . . ?
C49 C50 B1 115.6(2) . . ?
C51 C50 B1 129.9(2) . . ?
C50 C51 H51 117.8 . . ?
C52 C51 C50 124.3(3) . . ?
C52 C51 H51 117.8 . . ?
C51 C52 C53 118.4(2) . . ?
C51 C52 C54 119.7(2) . . ?
C53 C52 C54 121.7(2) . . ?
C48 C53 C52 119.8(2) . . ?
C48 C53 H53 120.1 . . ?
C52 C53 H53 120.1 . . ?
C55 C54 C52 112.0(2) . . ?
C55 C54 C56 108.8(3) . . ?
C55 C54 C57 108.9(2) . . ?
C56 C54 C52 108.2(2) . . ?
C56 C54 C57 107.6(3) . . ?
C57 C54 C52 111.2(2) . . ?
C54 C55 H55A 109.5 . . ?
C54 C55 H55B 109.5 . . ?
C54 C55 H55C 109.5 . . ?
H55A C55 H55B 109.5 . . ?
H55A C55 H55C 109.5 . . ?
H55B C55 H55C 109.5 . . ?
C54 C56 H56A 109.5 . . ?
C54 C56 H56B 109.5 . . ?
C54 C56 H56C 109.5 . . ?
H56A C56 H56B 109.5 . . ?
H56A C56 H56C 109.5 . . ?
H56B C56 H56C 109.5 . . ?
C54 C57 H57A 109.5 . . ?
C54 C57 H57B 109.5 . . ?
C54 C57 H57C 109.5 . . ?
H57A C57 H57B 109.5 . . ?
H57A C57 H57C 109.5 . . ?
H57B C57 H57C 109.5 . . ?
C59 C58 N2 133.0(3) . . ?
C59 C58 C63 118.3(3) . . ?
C63 C58 N2 108.5(2) . . ?
C58 C59 H59 120.5 . . ?
C60 C59 C58 118.9(3) . . ?
C60 C59 H59 120.5 . . ?
C59 C60 H60 118.1 . . ?
C59 C60 C61 123.8(3) . . ?
C61 C60 H60 118.1 . . ?
C60 C61 C64 121.3(3) . . ?
C62 C61 C60 117.0(3) . . ?
C62 C61 C64 121.7(3) . . ?
C61 C62 H62 119.7 . . ?
C61 C62 C63 120.6(3) . . ?
C63 C62 H62 119.7 . . ?
C58 C63 C68 107.4(2) . . ?
C62 C63 C58 121.2(3) . . ?
C62 C63 C68 131.3(3) . . ?
C61 C64 C81 107.6(4) . . ?
C61 C64 C82 108.8(4) . . ?
C61 C64 C83 106.9(3) . . ?
C65 C64 C61 113.9(4) . . ?
C65 C64 C82 112.7(5) . . ?
C65 C64 C83 108.7(5) . . ?
C66 C64 C61 115.2(5) . . ?
C66 C64 C67 113.9(6) . . ?
C66 C64 C81 105.4(6) . . ?
C67 C64 C61 110.0(4) . . ?
C67 C64 C81 103.8(6) . . ?
C82 C64 C83 105.4(5) . . ?
C64 C65 H65A 109.5 . . ?
C64 C65 H65B 109.5 . . ?
C64 C65 H65C 109.5 . . ?
H65A C65 H65B 109.5 . . ?
H65A C65 H65C 109.5 . . ?
H65B C65 H65C 109.5 . . ?
C64 C66 H66A 109.5 . . ?
C64 C66 H66B 109.5 . . ?
C64 C66 H66C 109.5 . . ?
H66A C66 H66B 109.5 . . ?
H66A C66 H66C 109.5 . . ?
H66B C66 H66C 109.5 . . ?
C64 C67 H67A 109.5 . . ?
C64 C67 H67B 109.5 . . ?
C64 C67 H67C 109.5 . . ?
H67A C67 H67B 109.5 . . ?
H67A C67 H67C 109.5 . . ?
H67B C67 H67C 109.5 . . ?
C69 C68 C63 107.1(2) . . ?
C73 C68 C63 133.5(3) . . ?
C73 C68 C69 119.3(3) . . ?
C68 C69 N2 110.0(2) . . ?
C70 C69 N2 125.8(2) . . ?
C70 C69 C68 124.2(3) . . ?
C69 C70 C71 113.8(2) . . ?
C69 C70 B1 116.5(2) . . ?
C71 C70 B1 129.7(3) . . ?
C70 C71 H71 117.5 . . ?
C72 C71 C70 124.9(3) . . ?
C72 C71 H71 117.5 . . ?
C71 C72 C73 118.0(3) . . ?
C71 C72 C74 119.6(2) . . ?
C73 C72 C74 122.3(3) . . ?
C68 C73 C72 119.8(3) . . ?
C68 C73 H73 120.1 . . ?
C72 C73 H73 120.1 . . ?
C75 C74 C72 110.9(3) . . ?
C76 C74 C72 108.4(2) . . ?
C76 C74 C75 108.3(3) . . ?
C77 C74 C72 111.9(3) . . ?
C77 C74 C75 107.5(3) . . ?
C77 C74 C76 109.8(3) . . ?
C74 C75 H75A 109.5 . . ?
C74 C75 H75B 109.5 . . ?
C74 C75 H75C 109.5 . . ?
H75A C75 H75B 109.5 . . ?
H75A C75 H75C 109.5 . . ?
H75B C75 H75C 109.5 . . ?
C74 C76 H76A 109.5 . . ?
C74 C76 H76B 109.5 . . ?
C74 C76 H76C 109.5 . . ?
H76A C76 H76B 109.5 . . ?
H76A C76 H76C 109.5 . . ?
H76B C76 H76C 109.5 . . ?
C74 C77 H77A 109.5 . . ?
C74 C77 H77B 109.5 . . ?
C74 C77 H77C 109.5 . . ?
H77A C77 H77B 109.5 . . ?
H77A C77 H77C 109.5 . . ?
H77B C77 H77C 109.5 . . ?
C64 C81 H81A 109.5 . . ?
C64 C81 H81B 109.5 . . ?
C64 C81 H81C 109.5 . . ?
H81A C81 H81B 109.5 . . ?
H81A C81 H81C 109.5 . . ?
H81B C81 H81C 109.5 . . ?
C64 C82 H82A 109.5 . . ?
C64 C82 H82B 109.5 . . ?
C64 C82 H82C 109.5 . . ?
H82A C82 H82B 109.5 . . ?
H82A C82 H82C 109.5 . . ?
H82B C82 H82C 109.5 . . ?
C64 C83 H83A 109.5 . . ?
C64 C83 H83B 109.5 . . ?
C64 C83 H83C 109.5 . . ?
H83A C83 H83B 109.5 . . ?
H83A C83 H83C 109.5 . . ?
H83B C83 H83C 109.5 . . ?
C35 B1 C50 116.1(2) . . ?
C35 B1 C70 115.5(2) . . ?
C70 B1 C50 128.4(3) . . ?

loop_
_geom_bond_atom_site_label_1
_geom_bond_atom_site_label_2
_geom_bond_distance
_geom_bond_site_symmetry_2
_geom_bond_publ_flag
Cl3 C80 1.446(7) . ?
C80 H80A 0.9900 . ?
C80 H80B 0.9900 . ?
C80 Cl5 1.520(16) . ?
Cl2 C79 1.466(6) . ?
C79 H79A 0.9900 . ?
C79 H79B 0.9900 . ?
C79 Cl4 1.562(13) . ?
N1 C34 1.400(3) . ?
N1 C38 1.422(3) . ?
N1 C49 1.393(3) . ?
N2 C36 1.404(3) . ?
N2 C58 1.429(3) . ?
N2 C69 1.401(3) . ?
N3 C8 1.341(4) . ?
N3 C15 1.345(4) . ?
N4 C7 1.339(4) . ?
N4 C8 1.332(4) . ?
N5 C7 1.339(4) . ?
N5 C15 1.345(4) . ?
C1 H1 0.9500 . ?
C1 C2 1.395(5) . ?
C1 C6 1.385(5) . ?
C2 H2 0.9500 . ?
C2 C3 1.388(5) . ?
C3 H3 0.9500 . ?
C3 C4 1.379(5) . ?
C4 H4 0.9500 . ?
C4 C5 1.395(5) . ?
C5 H5 0.9500 . ?
C5 C6 1.397(4) . ?
C6 C7 1.482(4) . ?
C8 C9 1.480(4) . ?
C9 C10 1.399(5) . ?
C9 C14 1.406(5) . ?
C10 H10 0.9500 . ?
C10 C11 1.388(5) . ?
C11 H11 0.9500 . ?
C11 C12 1.365(5) . ?
C12 H12 0.9500 . ?
C12 C13 1.389(5) . ?
C13 H13 0.9500 . ?
C13 C14 1.383(5) . ?
C14 H14 0.9500 . ?
C15 C16 1.475(4) . ?
C16 C17 1.397(4) . ?
C16 C21 1.401(4) . ?
C17 H17 0.9500 . ?
C17 C18 1.374(5) . ?
C18 H18 0.9500 . ?
C18 C19 1.402(4) . ?
C19 C20 1.401(4) . ?
C19 C22 1.489(4) . ?
C20 H20 0.9500 . ?
C20 C21 1.381(4) . ?
C21 H21 0.9500 . ?
C22 C23 1.373(4) . ?
C22 C31 1.443(4) . ?
C23 H23 0.9500 . ?
C23 C24 1.398(5) . ?
C24 H24 0.9500 . ?
C24 C25 1.358(5) . ?
C25 H25 0.9500 . ?
C25 C26 1.423(4) . ?
C26 C27 1.413(5) . ?
C26 C31 1.432(4) . ?
C27 H27 0.9500 . ?
C27 C28 1.351(5) . ?
C28 H28 0.9500 . ?
C28 C29 1.412(4) . ?
C29 H29 0.9500 . ?
C29 C30 1.382(4) . ?
C30 C31 1.441(4) . ?
C30 C32 1.486(4) . ?
C32 C33 1.383(4) . ?
C32 C37 1.379(4) . ?
C33 H33 0.9500 . ?
C33 C34 1.388(4) . ?
C34 C35 1.433(4) . ?
C35 C36 1.441(4) . ?
C35 B1 1.530(4) . ?
C36 C37 1.389(4) . ?
C37 H37 0.9500 . ?
C38 C39 1.399(4) . ?
C38 C43 1.408(4) . ?
C39 H39 0.9500 . ?
C39 C40 1.372(4) . ?
C40 H40 0.9500 . ?
C40 C41 1.395(4) . ?
C41 C42 1.394(4) . ?
C41 C44 1.533(4) . ?
C42 H42 0.9500 . ?
C42 C43 1.380(4) . ?
C43 C48 1.456(4) . ?
C44 C45 1.519(4) . ?
C44 C46 1.548(5) . ?
C44 C47 1.536(4) . ?
C45 H45A 0.9800 . ?
C45 H45B 0.9800 . ?
C45 H45C 0.9800 . ?
C46 H46A 0.9800 . ?
C46 H46B 0.9800 . ?
C46 H46C 0.9800 . ?
C47 H47A 0.9800 . ?
C47 H47B 0.9800 . ?
C47 H47C 0.9800 . ?
C48 C49 1.400(4) . ?
C48 C53 1.387(4) . ?
C49 C50 1.400(4) . ?
C50 C51 1.409(4) . ?
C50 B1 1.541(4) . ?
C51 H51 0.9500 . ?
C51 C52 1.398(4) . ?
C52 C53 1.399(4) . ?
C52 C54 1.540(4) . ?
C53 H53 0.9500 . ?
C54 C55 1.524(4) . ?
C54 C56 1.535(4) . ?
C54 C57 1.535(4) . ?
C55 H55A 0.9800 . ?
C55 H55B 0.9800 . ?
C55 H55C 0.9800 . ?
C56 H56A 0.9800 . ?
C56 H56B 0.9800 . ?
C56 H56C 0.9800 . ?
C57 H57A 0.9800 . ?
C57 H57B 0.9800 . ?
C57 H57C 0.9800 . ?
C58 C59 1.396(4) . ?
C58 C63 1.406(4) . ?
C59 H59 0.9500 . ?
C59 C60 1.374(4) . ?
C60 H60 0.9500 . ?
C60 C61 1.392(5) . ?
C61 C62 1.388(4) . ?
C61 C64 1.533(4) . ?
C62 H62 0.9500 . ?
C62 C63 1.389(4) . ?
C63 C68 1.443(4) . ?
C64 C65 1.453(9) . ?
C64 C66 1.473(11) . ?
C64 C67 1.521(11) . ?
C64 C81 1.618(11) . ?
C64 C82 1.580(10) . ?
C64 C83 1.585(9) . ?
C65 H65A 0.9800 . ?
C65 H65B 0.9800 . ?
C65 H65C 0.9800 . ?
C66 H66A 0.9800 . ?
C66 H66B 0.9800 . ?
C66 H66C 0.9800 . ?
C67 H67A 0.9800 . ?
C67 H67B 0.9800 . ?
C67 H67C 0.9800 . ?
C68 C69 1.397(4) . ?
C68 C73 1.393(4) . ?
C69 C70 1.392(4) . ?
C70 C71 1.407(4) . ?
C70 B1 1.541(4) . ?
C71 H71 0.9500 . ?
C71 C72 1.397(4) . ?
C72 C73 1.401(4) . ?
C72 C74 1.536(4) . ?
C73 H73 0.9500 . ?
C74 C75 1.531(4) . ?
C74 C76 1.527(4) . ?
C74 C77 1.526(4) . ?
C75 H75A 0.9800 . ?
C75 H75B 0.9800 . ?
C75 H75C 0.9800 . ?
C76 H76A 0.9800 . ?
C76 H76B 0.9800 . ?
C76 H76C 0.9800 . ?
C77 H77A 0.9800 . ?
C77 H77B 0.9800 . ?
C77 H77C 0.9800 . ?
C81 H81A 0.9800 . ?
C81 H81B 0.9800 . ?
C81 H81C 0.9800 . ?
C82 H82A 0.9800 . ?
C82 H82B 0.9800 . ?
C82 H82C 0.9800 . ?
C83 H83A 0.9800 . ?
C83 H83B 0.9800 . ?
C83 H83C 0.9800 . ?
Cl6 C1A 2.031(7) . ?
